data_2226258
loop_
_publ_author_name
'Liu, Shou-Xin'
'Lu, Xin'
'Gao, Shi-Rui'
'Han, Jian-Rong'
'Zhen, Xiao-Li'

_publ_section_title
;
 Dimethyl 2-(2,4,6-trimethoxybenzyl)malonate
;
_journal_coeditor_code PV2277
_journal_issue 6
_journal_name_full 'Acta Crystallographica Section E'
_journal_page_first o1384
_journal_paper_doi 10.1107/S1600536810015928
_journal_volume 66
_journal_year 2010
_chemical_formula_iupac 'C15 H20 O7'
_chemical_formula_moiety 'C15 H20 O7'
_chemical_formula_sum 'C15 H20 O7'
_chemical_formula_weight 312.31
_chemical_name_systematic
;
Dimethyl 2-(2,4,6-trimethoxybenzyl)malonate
;
_space_group_IT_number 14
_symmetry_cell_setting monoclinic
_symmetry_space_group_name_Hall '-P 2yn'
_symmetry_space_group_name_H-M 'P 1 21/n 1'
_atom_sites_solution_hydrogens geom
_atom_sites_solution_primary direct
_atom_sites_solution_secondary difmap
_audit_creation_method SHELXL-97
_cell_angle_alpha 90.00
_cell_angle_beta 103.968(2)
_cell_angle_gamma 90.00
_cell_formula_units_Z 4
_cell_length_a 11.6173(15)
_cell_length_b 8.1192(10)
_cell_length_c 17.236(2)
_cell_measurement_reflns_used 3043
_cell_measurement_temperature 296(2)
_cell_measurement_theta_max 24.50
_cell_measurement_theta_min 2.39
_cell_volume 1577.7(3)
_computing_cell_refinement 'CrystalClear (Rigaku/MSC, 2005)'
_computing_data_collection 'CrystalClear (Rigaku/MSC, 2005)'
_computing_data_reduction 'CrystalClear (Rigaku/MSC, 2005)'
_computing_molecular_graphics 'SHELXTL (Sheldrick, 2008)'
_computing_publication_material 'SHELXTL (Sheldrick, 2008)'
_computing_structure_refinement 'SHELXL97 (Sheldrick, 2008)'
_computing_structure_solution 'SHELXS97 (Sheldrick, 2008)'
_diffrn_ambient_temperature 296(2)
_diffrn_detector_area_resol_mean 7.31
_diffrn_measured_fraction_theta_full 0.984
_diffrn_measured_fraction_theta_max 0.984
_diffrn_measurement_device_type 'Rigaku Saturn CCD area-detector'
_diffrn_measurement_method '\w and \f scans'
_diffrn_radiation_monochromator graphite
_diffrn_radiation_source 'fine-focus sealed tube'
_diffrn_radiation_type MoK\a
_diffrn_radiation_wavelength 0.71073
_diffrn_reflns_av_R_equivalents 0.0189
_diffrn_reflns_av_sigmaI/netI 0.0236
_diffrn_reflns_limit_h_max 12
_diffrn_reflns_limit_h_min -14
_diffrn_reflns_limit_k_max 10
_diffrn_reflns_limit_k_min -8
_diffrn_reflns_limit_l_max 22
_diffrn_reflns_limit_l_min -19
_diffrn_reflns_number 9686
_diffrn_reflns_theta_full 28.26
_diffrn_reflns_theta_max 28.26
_diffrn_reflns_theta_min 1.92
_exptl_absorpt_coefficient_mu 0.105
_exptl_absorpt_correction_T_max 0.9351
_exptl_absorpt_correction_T_min 0.9044
_exptl_absorpt_correction_type multi-scan
_exptl_absorpt_process_details '(CrystalClear; Rigaku/MSC, 2005)'
_exptl_crystal_colour colourless
_exptl_crystal_density_diffrn 1.315
_exptl_crystal_density_method 'not measured'
_exptl_crystal_description prism
_exptl_crystal_F_000 664
_exptl_crystal_size_max 0.28
_exptl_crystal_size_mid 0.24
_exptl_crystal_size_min 0.20
_refine_diff_density_max 0.21
_refine_diff_density_min -0.15
_refine_ls_extinction_coef 0.0172(18)
_refine_ls_extinction_expression Fc^*^=kFc[1+0.001xFc^2^\l^3^/sin(2\q)]^-1/4^
_refine_ls_extinction_method 'SHELXL97 (Sheldrick, 2008)'
_refine_ls_goodness_of_fit_ref 1.045
_refine_ls_hydrogen_treatment constr
_refine_ls_matrix_type full
_refine_ls_number_parameters 205
_refine_ls_number_reflns 3851
_refine_ls_number_restraints 0
_refine_ls_restrained_S_all 1.045
_refine_ls_R_factor_all 0.0538
_refine_ls_R_factor_gt 0.0404
_refine_ls_shift/su_max 0.000
_refine_ls_shift/su_mean 0.000
_refine_ls_structure_factor_coef Fsqd
_refine_ls_weighting_details 'calc w=1/[\s^2^(Fo^2^)+(0.0481P)^2^+0.3127P] where P=(Fo^2^+2Fc^2^)/3'
_refine_ls_weighting_scheme calc
_refine_ls_wR_factor_gt 0.1033
_refine_ls_wR_factor_ref 0.1119
_reflns_number_gt 2969
_reflns_number_total 3851
_reflns_threshold_expression I>2\s(I)
_cod_data_source_file pv2277.cif
_cod_data_source_block I
_cod_original_sg_symbol_H-M 'P 21/n'
_cod_database_code 2226258
_cod_database_fobs_code 2226258

loop_
_symmetry_equiv_pos_as_xyz
'x, y, z'
'-x+1/2, y+1/2, -z+1/2'
'-x, -y, -z'
'x-1/2, -y-1/2, z-1/2'

loop_
_atom_site_type_symbol
_atom_site_label
_atom_site_fract_x
_atom_site_fract_y
_atom_site_fract_z
_atom_site_U_iso_or_equiv
_atom_site_adp_type
_atom_site_calc_flag
_atom_site_refinement_flags
_atom_site_occupancy
_atom_site_disorder_assembly
_atom_site_disorder_group
C C1 -0.13204(15) 0.9367(2) 0.43372(11) 0.0635(4) Uani d . 1 . .
H H1A -0.2035 0.9372 0.3918 0.095 Uiso calc R 1 . .
H H1B -0.1042 1.0476 0.4447 0.095 Uiso calc R 1 . .
H H1C -0.1479 0.8893 0.4811 0.095 Uiso calc R 1 . .
C C2 -0.07201(11) 0.68523(16) 0.39019(7) 0.0404(3) Uani d . 1 . .
C C3 0.02668(11) 0.59332(15) 0.36509(7) 0.0395(3) Uani d . 1 . .
H H3 0.0329 0.6362 0.3131 0.047 Uiso calc R 1 . .
C C4 -0.01013(11) 0.41471(17) 0.35462(8) 0.0421(3) Uani d . 1 . .
C C5 -0.10242(17) 0.2143(2) 0.26180(11) 0.0722(5) Uani d . 1 . .
H H5A -0.0371 0.1390 0.2762 0.108 Uiso calc R 1 . .
H H5B -0.1390 0.2036 0.2058 0.108 Uiso calc R 1 . .
H H5C -0.1595 0.1898 0.2922 0.108 Uiso calc R 1 . .
C C6 0.14750(11) 0.61262(17) 0.42412(8) 0.0424(3) Uani d . 1 . .
H H6A 0.1692 0.7282 0.4279 0.051 Uiso calc R 1 . .
H H6B 0.1413 0.5765 0.4766 0.051 Uiso calc R 1 . .
C C7 0.24446(11) 0.51492(15) 0.39988(8) 0.0389(3) Uani d . 1 . .
C C8 0.26120(11) 0.52716(16) 0.32288(8) 0.0403(3) Uani d . 1 . .
H H8 0.2142 0.5980 0.2861 0.048 Uiso calc R 1 . .
C C9 0.34815(11) 0.43345(15) 0.30108(8) 0.0390(3) Uani d . 1 . .
C C10 0.41922(11) 0.32810(16) 0.35617(8) 0.0411(3) Uani d . 1 . .
C C11 0.40304(11) 0.31759(16) 0.43313(8) 0.0429(3) Uani d . 1 . .
C C12 0.31541(11) 0.41072(16) 0.45482(8) 0.0426(3) Uani d . 1 . .
H H12 0.3044 0.4030 0.5064 0.051 Uiso calc R 1 . .
C C13 0.30064(15) 0.5376(2) 0.16826(9) 0.0598(4) Uani d . 1 . .
H H13A 0.2188 0.5060 0.1589 0.090 Uiso calc R 1 . .
H H13B 0.3260 0.5284 0.1194 0.090 Uiso calc R 1 . .
H H13C 0.3097 0.6494 0.1868 0.090 Uiso calc R 1 . .
C C14 0.61684(16) 0.2734(3) 0.35421(15) 0.0899(7) Uani d . 1 . .
H H14A 0.6255 0.3796 0.3318 0.135 Uiso calc R 1 . .
H H14B 0.6648 0.1946 0.3348 0.135 Uiso calc R 1 . .
H H14C 0.6419 0.2792 0.4114 0.135 Uiso calc R 1 . .
C C15 0.47068(17) 0.2007(2) 0.56275(10) 0.0675(5) Uani d . 1 . .
H H15A 0.4958 0.3047 0.5876 0.101 Uiso calc R 1 . .
H H15B 0.5227 0.1153 0.5893 0.101 Uiso calc R 1 . .
H H15C 0.3911 0.1778 0.5665 0.101 Uiso calc R 1 . .
O O1 -0.04280(9) 0.84060(12) 0.40905(6) 0.0532(3) Uani d . 1 . .
O O2 -0.16628(8) 0.62656(13) 0.39094(6) 0.0558(3) Uani d . 1 . .
O O3 -0.06001(10) 0.38021(14) 0.27852(6) 0.0579(3) Uani d . 1 . .
O O4 0.00316(11) 0.31615(13) 0.40747(6) 0.0613(3) Uani d . 1 . .
O O5 0.37059(9) 0.43260(12) 0.22680(6) 0.0505(3) Uani d . 1 . .
O O6 0.49714(9) 0.22459(13) 0.33151(6) 0.0539(3) Uani d . 1 . .
O O7 0.47421(10) 0.20690(14) 0.48168(6) 0.0623(3) Uani d . 1 . .

loop_
_atom_site_aniso_label
_atom_site_aniso_U_11
_atom_site_aniso_U_22
_atom_site_aniso_U_33
_atom_site_aniso_U_12
_atom_site_aniso_U_13
_atom_site_aniso_U_23
C1 0.0574(9) 0.0518(9) 0.0869(12) 0.0155(7) 0.0283(8) -0.0038(8)
C2 0.0369(6) 0.0443(7) 0.0404(6) 0.0060(5) 0.0103(5) 0.0068(5)
C3 0.0389(6) 0.0423(7) 0.0400(6) 0.0047(5) 0.0150(5) 0.0049(5)
C4 0.0364(6) 0.0462(7) 0.0450(7) 0.0040(5) 0.0122(5) 0.0005(6)
C5 0.0692(11) 0.0745(12) 0.0693(11) -0.0141(9) 0.0099(9) -0.0216(9)
C6 0.0380(6) 0.0429(7) 0.0484(7) 0.0028(5) 0.0147(5) -0.0035(6)
C7 0.0342(6) 0.0365(6) 0.0473(7) -0.0008(5) 0.0125(5) -0.0037(5)
C8 0.0371(6) 0.0375(6) 0.0481(7) 0.0036(5) 0.0136(5) 0.0034(5)
C9 0.0380(6) 0.0365(6) 0.0451(7) -0.0021(5) 0.0150(5) -0.0022(5)
C10 0.0377(6) 0.0360(6) 0.0505(7) 0.0036(5) 0.0124(5) -0.0061(5)
C11 0.0420(7) 0.0383(7) 0.0467(7) 0.0038(5) 0.0078(5) -0.0010(5)
C12 0.0432(7) 0.0438(7) 0.0422(7) 0.0014(5) 0.0129(5) -0.0018(5)
C13 0.0678(10) 0.0642(10) 0.0507(8) 0.0134(8) 0.0206(7) 0.0094(7)
C14 0.0486(10) 0.1037(16) 0.1212(18) 0.0205(10) 0.0282(10) -0.0129(13)
C15 0.0708(11) 0.0756(12) 0.0525(9) 0.0189(9) 0.0081(8) 0.0119(8)
O1 0.0482(5) 0.0417(5) 0.0760(7) 0.0066(4) 0.0271(5) 0.0019(5)
O2 0.0393(5) 0.0585(6) 0.0730(7) 0.0012(4) 0.0202(5) -0.0026(5)
O3 0.0628(6) 0.0628(7) 0.0462(6) -0.0067(5) 0.0098(5) -0.0055(5)
O4 0.0764(8) 0.0473(6) 0.0553(6) -0.0060(5) 0.0061(5) 0.0080(5)
O5 0.0555(6) 0.0529(6) 0.0487(5) 0.0127(4) 0.0238(4) 0.0057(4)
O6 0.0521(6) 0.0520(6) 0.0598(6) 0.0174(4) 0.0176(5) -0.0061(5)
O7 0.0716(7) 0.0625(7) 0.0521(6) 0.0302(6) 0.0134(5) 0.0090(5)

loop_
_atom_type_symbol
_atom_type_description
_atom_type_scat_dispersion_real
_atom_type_scat_dispersion_imag
_atom_type_scat_source
C C 0.0033 0.0016 'International Tables Vol C Tables 4.2.6.8 and 6.1.1.4'
H H 0.0000 0.0000 'International Tables Vol C Tables 4.2.6.8 and 6.1.1.4'
O O 0.0106 0.0060 'International Tables Vol C Tables 4.2.6.8 and 6.1.1.4'

loop_
_geom_angle_atom_site_label_1
_geom_angle_atom_site_label_2
_geom_angle_atom_site_label_3
_geom_angle_site_symmetry_1
_geom_angle_site_symmetry_3
_geom_angle
_geom_angle_publ_flag
O1 C1 H1A . . 109.5 ?
O1 C1 H1B . . 109.5 ?
H1A C1 H1B . . 109.5 ?
O1 C1 H1C . . 109.5 ?
H1A C1 H1C . . 109.5 ?
H1B C1 H1C . . 109.5 ?
O2 C2 O1 . . 123.81(12) ?
O2 C2 C3 . . 124.33(12) ?
O1 C2 C3 . . 111.83(11) ?
C4 C3 C2 . . 107.15(10) ?
C4 C3 C6 . . 111.45(10) ?
C2 C3 C6 . . 113.29(10) ?
C4 C3 H3 . . 108.3 ?
C2 C3 H3 . . 108.3 ?
C6 C3 H3 . . 108.3 ?
O4 C4 O3 . . 123.82(13) ?
O4 C4 C3 . . 124.86(12) ?
O3 C4 C3 . . 111.32(11) ?
O3 C5 H5A . . 109.5 ?
O3 C5 H5B . . 109.5 ?
H5A C5 H5B . . 109.5 ?
O3 C5 H5C . . 109.5 ?
H5A C5 H5C . . 109.5 ?
H5B C5 H5C . . 109.5 ?
C7 C6 C3 . . 112.73(10) ?
C7 C6 H6A . . 109.0 ?
C3 C6 H6A . . 109.0 ?
C7 C6 H6B . . 109.0 ?
C3 C6 H6B . . 109.0 ?
H6A C6 H6B . . 107.8 ?
C12 C7 C8 . . 119.96(11) ?
C12 C7 C6 . . 119.38(11) ?
C8 C7 C6 . . 120.66(11) ?
C9 C8 C7 . . 119.87(12) ?
C9 C8 H8 . . 120.1 ?
C7 C8 H8 . . 120.1 ?
O5 C9 C8 . . 124.92(12) ?
O5 C9 C10 . . 114.85(11) ?
C8 C9 C10 . . 120.22(12) ?
O6 C10 C11 . . 120.62(12) ?
O6 C10 C9 . . 119.40(12) ?
C11 C10 C9 . . 119.70(11) ?
O7 C11 C10 . . 115.20(11) ?
O7 C11 C12 . . 124.66(12) ?
C10 C11 C12 . . 120.08(12) ?
C7 C12 C11 . . 120.16(12) ?
C7 C12 H12 . . 119.9 ?
C11 C12 H12 . . 119.9 ?
O5 C13 H13A . . 109.5 ?
O5 C13 H13B . . 109.5 ?
H13A C13 H13B . . 109.5 ?
O5 C13 H13C . . 109.5 ?
H13A C13 H13C . . 109.5 ?
H13B C13 H13C . . 109.5 ?
O6 C14 H14A . . 109.5 ?
O6 C14 H14B . . 109.5 ?
H14A C14 H14B . . 109.5 ?
O6 C14 H14C . . 109.5 ?
H14A C14 H14C . . 109.5 ?
H14B C14 H14C . . 109.5 ?
O7 C15 H15A . . 109.5 ?
O7 C15 H15B . . 109.5 ?
H15A C15 H15B . . 109.5 ?
O7 C15 H15C . . 109.5 ?
H15A C15 H15C . . 109.5 ?
H15B C15 H15C . . 109.5 ?
C2 O1 C1 . . 115.31(11) ?
C4 O3 C5 . . 116.19(13) ?
C9 O5 C13 . . 117.23(11) ?
C10 O6 C14 . . 114.95(12) ?
C11 O7 C15 . . 118.30(12) ?

loop_
_geom_bond_atom_site_label_1
_geom_bond_atom_site_label_2
_geom_bond_site_symmetry_2
_geom_bond_distance
_geom_bond_publ_flag
C1 O1 . 1.4411(17) ?
C1 H1A . 0.9600 ?
C1 H1B . 0.9600 ?
C1 H1C . 0.9600 ?
C2 O2 . 1.1973(16) ?
C2 O1 . 1.3262(17) ?
C2 C3 . 1.5159(17) ?
C3 C4 . 1.5104(19) ?
C3 C6 . 1.5298(18) ?
C3 H3 . 0.9800 ?
C4 O4 . 1.1941(16) ?
C4 O3 . 1.3296(16) ?
C5 O3 . 1.439(2) ?
C5 H5A . 0.9600 ?
C5 H5B . 0.9600 ?
C5 H5C . 0.9600 ?
C6 C7 . 1.5165(17) ?
C6 H6A . 0.9700 ?
C6 H6B . 0.9700 ?
C7 C12 . 1.3839(18) ?
C7 C8 . 1.3907(18) ?
C8 C9 . 1.3869(17) ?
C8 H8 . 0.9300 ?
C9 O5 . 1.3668(15) ?
C9 C10 . 1.3915(18) ?
C10 O6 . 1.3756(15) ?
C10 C11 . 1.3864(19) ?
C11 O7 . 1.3630(16) ?
C11 C12 . 1.3898(18) ?
C12 H12 . 0.9300 ?
C13 O5 . 1.4175(18) ?
C13 H13A . 0.9600 ?
C13 H13B . 0.9600 ?
C13 H13C . 0.9600 ?
C14 O6 . 1.408(2) ?
C14 H14A . 0.9600 ?
C14 H14B . 0.9600 ?
C14 H14C . 0.9600 ?
C15 O7 . 1.4086(19) ?
C15 H15A . 0.9600 ?
C15 H15B . 0.9600 ?
C15 H15C . 0.9600 ?

loop_
_geom_hbond_atom_site_label_D
_geom_hbond_atom_site_label_H
_geom_hbond_atom_site_label_A
_geom_hbond_site_symmetry_A
_geom_hbond_distance_DH
_geom_hbond_distance_HA
_geom_hbond_distance_DA
_geom_hbond_angle_DHA
_geom_hbond_publ_flag
C5 H5b O2 2_445 0.96 2.54 3.353(2) 142 yes
C5 H5a O5 2_545 0.96 2.57 3.503(2) 164 yes
C3 H3 O6 2_555 0.98 2.54 3.499(2) 168 yes

loop_
_cod_related_entry_id
_cod_related_entry_database
_cod_related_entry_code
1 ChemSpider 330620
